data_7011691
loop_
_publ_author_name
'Richardson, Chris'
'Steel, Peter J.'
'D'Alessandro, Deanna M.'
'Junk, Peter C.'
'Keene, F. Richard'

_publ_section_title
;
 Mono- and di-nuclear complexes of the ligands
 3,4-di(2-pyridyl)-1,2,5-oxadiazole and
 3,4-di(2-pyridyl)-1,2,5-thiadiazole; new bridges allowing unusually
 strong metal--metal interactions
;
_journal_issue 13
_journal_name_full 'Journal of the Chemical Society, Dalton Transactions'
_journal_page_first 2775
_journal_paper_doi 10.1039/b202954e
_journal_year 2002
_chemical_formula_sum 'C12 H8 Ag N5 O3 S'
_chemical_formula_weight 410.16
_chemical_name_systematic
; 
? 
;
_space_group_IT_number 14
_symmetry_cell_setting monoclinic
_symmetry_space_group_name_Hall '-P 2yn'
_symmetry_space_group_name_H-M 'P 1 21/n 1'
_atom_sites_solution_hydrogens geom
_atom_sites_solution_primary direct
_atom_sites_solution_secondary difmap
_audit_creation_method SHELXL-97
_cell_angle_alpha 90.00
_cell_angle_beta 101.286(3)
_cell_angle_gamma 90.00
_cell_formula_units_Z 4
_cell_length_a 7.054(2)
_cell_length_b 14.793(4)
_cell_length_c 13.249(4)
_cell_measurement_temperature 168(2)
_cell_measurement_theta_max 26.40
_cell_measurement_theta_min 2.09
_cell_volume 1355.8(7)
_computing_cell_refinement 'SAINT (Siemens 1995)'
_computing_data_collection 'SMART (Siemens 1995)'
_computing_data_reduction 'SAINT (Siemens 1995)'
_computing_molecular_graphics 'SHELXL-97 (Sheldrick, 1997)'
_computing_publication_material 'SHELXL-97 (Sheldrick, 1997)'
_computing_structure_refinement 'SHELXL-97 (Sheldrick, 1997)'
_computing_structure_solution 'SHELXS-97 (Sheldrick, 1990)'
_diffrn_ambient_temperature 168(2)
_diffrn_measured_fraction_theta_full 0.993
_diffrn_measured_fraction_theta_max 0.993
_diffrn_measurement_device_type 'SMART CCD (Siemens 1995)'
_diffrn_measurement_method 'Exposures over 0.5\% \f or \w rotation'
_diffrn_radiation_monochromator graphite
_diffrn_radiation_source 'fine-focus sealed tube'
_diffrn_radiation_type MoK\a
_diffrn_radiation_wavelength 0.71073
_diffrn_reflns_av_R_equivalents 0.0374
_diffrn_reflns_av_sigmaI/netI 0.0223
_diffrn_reflns_limit_h_max 8
_diffrn_reflns_limit_h_min -4
_diffrn_reflns_limit_k_max 18
_diffrn_reflns_limit_k_min -18
_diffrn_reflns_limit_l_max 16
_diffrn_reflns_limit_l_min -16
_diffrn_reflns_number 17123
_diffrn_reflns_theta_full 26.40
_diffrn_reflns_theta_max 26.40
_diffrn_reflns_theta_min 2.09
_exptl_absorpt_coefficient_mu 1.661
_exptl_absorpt_correction_T_max 0.7217
_exptl_absorpt_correction_T_min 0.5219
_exptl_absorpt_correction_type 'multi scans (SADABS)'
_exptl_crystal_colour colourless
_exptl_crystal_density_diffrn 2.010
_exptl_crystal_density_method 'not measured'
_exptl_crystal_description block
_exptl_crystal_F_000 808
_exptl_crystal_size_max 0.45
_exptl_crystal_size_mid 0.41
_exptl_crystal_size_min 0.21
_refine_diff_density_max 0.384
_refine_diff_density_min -1.309
_refine_diff_density_rms 0.117
_refine_ls_extinction_method none
_refine_ls_goodness_of_fit_ref 1.169
_refine_ls_hydrogen_treatment mixed
_refine_ls_matrix_type full
_refine_ls_number_parameters 199
_refine_ls_number_reflns 2764
_refine_ls_number_restraints 0
_refine_ls_restrained_S_all 1.169
_refine_ls_R_factor_all 0.0351
_refine_ls_R_factor_gt 0.0318
_refine_ls_shift/su_max 0.002
_refine_ls_shift/su_mean 0.000
_refine_ls_structure_factor_coef Fsqd
_refine_ls_weighting_details 'calc w=1/[\s^2^(Fo^2^)+(0.0391P)^2^+1.2062P] where P=(Fo^2^+2Fc^2^)/3'
_refine_ls_weighting_scheme calc
_refine_ls_wR_factor_gt 0.0762
_refine_ls_wR_factor_ref 0.0778
_reflns_number_gt 2584
_reflns_number_total 2764
_reflns_threshold_expression >2sigma(I)
_cod_data_source_file b202954e.txt
_cod_data_source_block 3cr37
_cod_depositor_comments
;
The following automatic conversions were performed:
'_symmetry_cell_setting' value 'Monoclinic' changed to 'monoclinic'
according to '/home/adriana/struct/CIF-dictionaries/cif_core.dic'
dictionary named 'cif_core.dic' version 2.4.1 from 2010-06-29.

Automatic conversion script
Id: cif_fix_enum 1555 2011-01-17 13:19:09Z saulius 
;
_cod_original_cell_volume 1355.7(7)
_cod_original_sg_symbol_H-M P21/n
_cod_database_code 7011691

loop_
_symmetry_equiv_pos_as_xyz
'x, y, z'
'-x+1/2, y+1/2, -z+1/2'
'-x, -y, -z'
'x-1/2, -y-1/2, z-1/2'

loop_
_atom_site_label
_atom_site_type_symbol
_atom_site_fract_x
_atom_site_fract_y
_atom_site_fract_z
_atom_site_U_iso_or_equiv
_atom_site_adp_type
_atom_site_occupancy
_atom_site_symmetry_multiplicity
_atom_site_calc_flag
_atom_site_refinement_flags
_atom_site_disorder_assembly
_atom_site_disorder_group
Ag1 Ag 0.23949(3) 0.523773(14) 0.241243(17) 0.02910(10) Uani 1 1 d . . .
S1 S 0.44786(11) 0.27042(5) 0.19397(6) 0.02716(17) Uani 1 1 d . . .
N2 N 0.4407(4) 0.34979(15) 0.27875(18) 0.0246(5) Uani 1 1 d . . .
C3 C 0.3146(4) 0.32423(17) 0.3361(2) 0.0211(5) Uani 1 1 d . . .
C4 C 0.2260(4) 0.23868(17) 0.3058(2) 0.0212(5) Uani 1 1 d . . .
N5 N 0.2902(4) 0.20128(16) 0.22719(19) 0.0253(5) Uani 1 1 d . . .
N1' N 0.2697(3) 0.47154(14) 0.40752(18) 0.0206(5) Uani 1 1 d . . .
C2' C 0.2888(4) 0.38176(17) 0.4250(2) 0.0197(5) Uani 1 1 d . . .
C3' C 0.2918(4) 0.3436(2) 0.5218(2) 0.0276(6) Uani 1 1 d . . .
H3' H 0.3062 0.2802 0.5319 0.033 Uiso 1 1 calc R . .
C4' C 0.2733(5) 0.4003(2) 0.6031(2) 0.0310(7) Uani 1 1 d . . .
H4' H 0.2742 0.3762 0.6696 0.037 Uiso 1 1 calc R . .
C5' C 0.2536(4) 0.4929(2) 0.5858(2) 0.0304(6) Uani 1 1 d . . .
H5' H 0.2407 0.5330 0.6400 0.036 Uiso 1 1 calc R . .
C6' C 0.2531(4) 0.52514(18) 0.4877(2) 0.0262(6) Uani 1 1 d . . .
H6' H 0.2405 0.5884 0.4762 0.031 Uiso 1 1 calc R . .
N1" N 0.0770(3) 0.10061(14) 0.34877(16) 0.0207(5) Uani 1 1 d . . .
C2" C 0.0731(4) 0.19269(17) 0.34810(19) 0.0188(5) Uani 1 1 d . . .
C3" C -0.0731(4) 0.24059(19) 0.3809(2) 0.0263(6) Uani 1 1 d . . .
H3" H -0.0774 0.3047 0.3764 0.032 Uiso 1 1 calc R . .
C4" C -0.2127(4) 0.1937(2) 0.4204(2) 0.0287(6) Uani 1 1 d . . .
H4" H -0.3122 0.2252 0.4447 0.034 Uiso 1 1 calc R . .
C5" C -0.2043(5) 0.1000(2) 0.4237(2) 0.0311(7) Uani 1 1 d . . .
H5" H -0.2966 0.0664 0.4516 0.037 Uiso 1 1 calc R . .
C6" C -0.0603(5) 0.05631(19) 0.3858(2) 0.0276(6) Uani 1 1 d . . .
H6" H -0.0584 -0.0079 0.3860 0.033 Uiso 1 1 calc R . .
N10 N -0.0856(4) 0.39382(16) 0.14147(19) 0.0266(5) Uani 1 1 d . . .
O11 O -0.2429(4) 0.35495(17) 0.1118(2) 0.0484(7) Uani 1 1 d . . .
O12 O 0.0466(4) 0.3853(2) 0.0947(2) 0.0639(9) Uani 1 1 d . . .
O13 O -0.0618(3) 0.44233(17) 0.22131(18) 0.0395(5) Uani 1 1 d . . .

loop_
_atom_site_aniso_label
_atom_site_aniso_U_11
_atom_site_aniso_U_22
_atom_site_aniso_U_33
_atom_site_aniso_U_23
_atom_site_aniso_U_13
_atom_site_aniso_U_12
Ag1 0.03614(16) 0.01903(14) 0.03427(15) 0.00634(8) 0.01214(10) -0.00329(8)
S1 0.0320(4) 0.0215(4) 0.0316(4) -0.0046(3) 0.0152(3) -0.0037(3)
N2 0.0309(13) 0.0171(11) 0.0276(12) -0.0010(9) 0.0099(10) -0.0015(9)
C3 0.0259(13) 0.0140(12) 0.0233(13) 0.0009(10) 0.0043(10) 0.0014(10)
C4 0.0239(14) 0.0139(12) 0.0256(13) 0.0001(10) 0.0045(11) 0.0019(10)
N5 0.0299(13) 0.0168(11) 0.0318(12) -0.0033(9) 0.0121(10) -0.0017(10)
N1' 0.0204(11) 0.0161(11) 0.0258(11) -0.0018(8) 0.0062(9) -0.0021(8)
C2' 0.0205(13) 0.0166(12) 0.0224(12) -0.0007(10) 0.0049(10) -0.0030(10)
C3' 0.0337(16) 0.0226(14) 0.0252(14) 0.0031(11) 0.0026(12) -0.0056(12)
C4' 0.0316(16) 0.0416(17) 0.0199(13) -0.0001(12) 0.0053(12) -0.0115(13)
C5' 0.0265(15) 0.0360(16) 0.0298(15) -0.0144(12) 0.0084(12) -0.0065(13)
C6' 0.0250(14) 0.0199(14) 0.0345(15) -0.0083(11) 0.0077(12) -0.0017(11)
N1" 0.0271(12) 0.0151(10) 0.0203(10) -0.0014(8) 0.0053(9) -0.0013(9)
C2" 0.0203(13) 0.0176(12) 0.0173(11) -0.0016(9) 0.0008(10) -0.0015(10)
C3" 0.0285(15) 0.0202(13) 0.0314(15) -0.0030(11) 0.0089(12) 0.0024(11)
C4" 0.0226(14) 0.0345(16) 0.0304(15) -0.0061(12) 0.0083(11) 0.0002(12)
C5" 0.0323(16) 0.0342(16) 0.0296(15) -0.0019(12) 0.0131(13) -0.0091(13)
C6" 0.0369(17) 0.0206(13) 0.0270(14) 0.0003(11) 0.0101(12) -0.0042(12)
N10 0.0267(13) 0.0231(12) 0.0321(13) 0.0013(10) 0.0106(10) 0.0027(10)
O11 0.0355(13) 0.0362(13) 0.0743(18) -0.0243(12) 0.0128(13) -0.0107(11)
O12 0.0437(16) 0.098(2) 0.0596(17) -0.0034(17) 0.0347(14) 0.0016(16)
O13 0.0376(13) 0.0440(13) 0.0374(12) -0.0111(10) 0.0087(10) -0.0057(11)

loop_
_atom_type_symbol
_atom_type_description
_atom_type_scat_dispersion_real
_atom_type_scat_dispersion_imag
_atom_type_scat_source
C C 0.0033 0.0016 'International Tables Vol C Tables 4.2.6.8 and 6.1.1.4'
H H 0.0000 0.0000 'International Tables Vol C Tables 4.2.6.8 and 6.1.1.4'
N N 0.0061 0.0033 'International Tables Vol C Tables 4.2.6.8 and 6.1.1.4'
O O 0.0106 0.0060 'International Tables Vol C Tables 4.2.6.8 and 6.1.1.4'
S S 0.1246 0.1234 'International Tables Vol C Tables 4.2.6.8 and 6.1.1.4'
Ag Ag -0.8971 1.1015 'International Tables Vol C Tables 4.2.6.8 and 6.1.1.4'

loop_
_geom_angle_atom_site_label_1
_geom_angle_atom_site_label_2
_geom_angle_atom_site_label_3
_geom_angle
_geom_angle_site_symmetry_1
_geom_angle_site_symmetry_3
_geom_angle_publ_flag
N1" Ag1 N1' 136.54(8) 2 . ?
N1" Ag1 O13 141.77(8) 2 . ?
N1' Ag1 O13 81.48(8) . . ?
N2 S1 N5 98.66(13) . . ?
C3 N2 S1 107.60(18) . . ?
N2 C3 C4 113.2(2) . . ?
N2 C3 C2' 119.1(2) . . ?
C4 C3 C2' 127.6(2) . . ?
N5 C4 C3 112.9(3) . . ?
N5 C4 C2" 119.4(2) . . ?
C3 C4 C2" 127.7(2) . . ?
C4 N5 S1 107.7(2) . . ?
C6' N1' C2' 117.7(2) . . ?
C6' N1' Ag1 123.32(18) . . ?
C2' N1' Ag1 118.77(17) . . ?
N1' C2' C3' 122.6(2) . . ?
N1' C2' C3 116.7(2) . . ?
C3' C2' C3 120.7(2) . . ?
C4' C3' C2' 118.7(3) . . ?
C5' C4' C3' 119.2(3) . . ?
C6' C5' C4' 118.4(3) . . ?
N1' C6' C5' 123.5(3) . . ?
C6" N1" C2" 118.4(2) . . ?
C6" N1" Ag1 118.84(18) . 2_545 ?
C2" N1" Ag1 121.22(18) . 2_545 ?
N1" C2" C3" 121.6(2) . . ?
N1" C2" C4 116.6(2) . . ?
C3" C2" C4 121.8(2) . . ?
C4" C3" C2" 119.2(3) . . ?
C5" C4" C3" 118.9(3) . . ?
C6" C5" C4" 119.1(3) . . ?
N1" C6" C5" 122.7(3) . . ?
O12 N10 O11 120.9(3) . . ?
O12 N10 O13 119.6(3) . . ?
O11 N10 O13 119.5(3) . . ?
N10 O13 Ag1 110.23(18) . . ?

loop_
_geom_bond_atom_site_label_1
_geom_bond_atom_site_label_2
_geom_bond_distance
_geom_bond_site_symmetry_2
_geom_bond_publ_flag
Ag1 N1" 2.235(2) 2 ?
Ag1 N1' 2.305(2) . ?
Ag1 O13 2.412(2) . ?
S1 N2 1.632(2) . ?
S1 N5 1.633(3) . ?
N2 C3 1.333(4) . ?
C3 C4 1.434(4) . ?
C3 C2' 1.493(4) . ?
C4 N5 1.334(4) . ?
C4 C2" 1.476(4) . ?
N1' C6' 1.348(4) . ?
N1' C2' 1.350(3) . ?
C2' C3' 1.397(4) . ?
C3' C4' 1.392(4) . ?
C4' C5' 1.391(5) . ?
C5' C6' 1.384(4) . ?
N1" C6" 1.340(4) . ?
N1" C2" 1.362(3) . ?
N1" Ag1 2.235(2) 2_545 ?
C2" C3" 1.389(4) . ?
C3" C4" 1.387(4) . ?
C4" C5" 1.387(5) . ?
C5" C6" 1.379(4) . ?
N10 O12 1.223(3) . ?
N10 O11 1.243(3) . ?
N10 O13 1.262(3) . ?

loop_
_geom_torsion_atom_site_label_1
_geom_torsion_atom_site_label_2
_geom_torsion_atom_site_label_3
_geom_torsion_atom_site_label_4
_geom_torsion
_geom_torsion_site_symmetry_1
_geom_torsion_site_symmetry_2
_geom_torsion_site_symmetry_3
_geom_torsion_site_symmetry_4
_geom_torsion_publ_flag
N5 S1 N2 C3 0.2(2) . . . . ?
S1 N2 C3 C4 -0.7(3) . . . . ?
S1 N2 C3 C2' 175.9(2) . . . . ?
N2 C3 C4 N5 1.0(4) . . . . ?
C2' C3 C4 N5 -175.3(3) . . . . ?
N2 C3 C4 C2" -176.2(3) . . . . ?
C2' C3 C4 C2" 7.5(5) . . . . ?
C3 C4 N5 S1 -0.8(3) . . . . ?
C2" C4 N5 S1 176.73(19) . . . . ?
N2 S1 N5 C4 0.3(2) . . . . ?
N1" Ag1 N1' C6' 77.0(2) 2 . . . ?
O13 Ag1 N1' C6' -107.7(2) . . . . ?
N1" Ag1 N1' C2' -108.7(2) 2 . . . ?
O13 Ag1 N1' C2' 66.6(2) . . . . ?
C6' N1' C2' C3' 0.0(4) . . . . ?
Ag1 N1' C2' C3' -174.6(2) . . . . ?
C6' N1' C2' C3 -177.7(2) . . . . ?
Ag1 N1' C2' C3 7.7(3) . . . . ?
N2 C3 C2' N1' 46.3(4) . . . . ?
C4 C3 C2' N1' -137.6(3) . . . . ?
N2 C3 C2' C3' -131.5(3) . . . . ?
C4 C3 C2' C3' 44.6(4) . . . . ?
N1' C2' C3' C4' 0.3(4) . . . . ?
C3 C2' C3' C4' 178.0(3) . . . . ?
C2' C3' C4' C5' -0.3(4) . . . . ?
C3' C4' C5' C6' 0.0(5) . . . . ?
C2' N1' C6' C5' -0.4(4) . . . . ?
Ag1 N1' C6' C5' 173.9(2) . . . . ?
C4' C5' C6' N1' 0.4(5) . . . . ?
C6" N1" C2" C3" -2.5(4) . . . . ?
Ag1 N1" C2" C3" 163.3(2) 2_545 . . . ?
C6" N1" C2" C4 -179.5(2) . . . . ?
Ag1 N1" C2" C4 -13.6(3) 2_545 . . . ?
N5 C4 C2" N1" 34.9(4) . . . . ?
C3 C4 C2" N1" -148.0(3) . . . . ?
N5 C4 C2" C3" -142.0(3) . . . . ?
C3 C4 C2" C3" 35.1(4) . . . . ?
N1" C2" C3" C4" 3.5(4) . . . . ?
C4 C2" C3" C4" -179.8(3) . . . . ?
C2" C3" C4" C5" -1.4(4) . . . . ?
C3" C4" C5" C6" -1.3(4) . . . . ?
C2" N1" C6" C5" -0.4(4) . . . . ?
Ag1 N1" C6" C5" -166.6(2) 2_545 . . . ?
C4" C5" C6" N1" 2.3(5) . . . . ?
O12 N10 O13 Ag1 8.7(3) . . . . ?
O11 N10 O13 Ag1 -171.7(2) . . . . ?
N1" Ag1 O13 N10 41.7(3) 2 . . . ?
N1' Ag1 O13 N10 -133.1(2) . . . . ?
